data_7226579
loop_
_publ_author_name
'Bharty, M. K.'
'Nath, Paras'
'Singh, Nand Kishor'
'Maiti, Biswajit'
'Bharty, A.'
'Butcher, R. J'
'Wikaira, Jan L.'

_publ_section_title
;
 Ag(I), Cu(II), Co(III), Hg(II) complexes and metal assisted products
 derived from 4-methyl-piperidine-carbodithioate: Synthesis, structures,
 thermal analysis, redox behaviour and fluorescence properties
;
_journal_coden_ASTM RSCACL
_journal_issue 96
_journal_name_full 'RSC Advances'
_journal_page_first 93867
_journal_page_last 93880
_journal_paper_doi 10.1039/C6RA15186H
_journal_volume 6
_journal_year 2016
_chemical_formula_sum 'C50 H54 Ag2 N2 P2 S4'
_chemical_formula_weight 1088.87
_space_group_IT_number 2
_symmetry_cell_setting triclinic
_symmetry_space_group_name_Hall '-P 1'
_symmetry_space_group_name_H-M 'P -1'
_atom_sites_solution_hydrogens geom
_atom_sites_solution_primary direct
_atom_sites_solution_secondary difmap
_audit_creation_method SHELXL-97
_audit_update_record
;
2015-10-02 deposited with the CCDC.
2016-09-15 downloaded from the CCDC.
;
_cell_angle_alpha 78.167(5)
_cell_angle_beta 84.072(4)
_cell_angle_gamma 77.604(5)
_cell_formula_units_Z 1
_cell_length_a 10.5380(5)
_cell_length_b 10.8294(6)
_cell_length_c 11.2159(6)
_cell_measurement_reflns_used 3117
_cell_measurement_temperature 293(2)
_cell_measurement_theta_max 28.95
_cell_measurement_theta_min 3.38
_cell_volume 1221.20(11)
_computing_structure_refinement 'SHELXL-97 (Sheldrick, 1997)'
_diffrn_ambient_temperature 293(2)
_diffrn_detector_area_resol_mean 16.0938
_diffrn_measured_fraction_theta_full 0.998
_diffrn_measured_fraction_theta_max 0.850
_diffrn_measurement_device_type 'Xcalibur, Eos'
_diffrn_measurement_method '\w scans'
_diffrn_radiation_monochromator graphite
_diffrn_radiation_source 'fine-focus sealed tube'
_diffrn_radiation_type MoK\a
_diffrn_radiation_wavelength 0.71073
_diffrn_reflns_av_R_equivalents 0.0195
_diffrn_reflns_av_sigmaI/netI 0.0404
_diffrn_reflns_limit_h_max 14
_diffrn_reflns_limit_h_min -13
_diffrn_reflns_limit_k_max 14
_diffrn_reflns_limit_k_min -13
_diffrn_reflns_limit_l_max 15
_diffrn_reflns_limit_l_min -15
_diffrn_reflns_number 9805
_diffrn_reflns_theta_full 25.00
_diffrn_reflns_theta_max 28.95
_diffrn_reflns_theta_min 3.38
_exptl_absorpt_coefficient_mu 1.074
_exptl_absorpt_correction_T_max 0.781
_exptl_absorpt_correction_T_min 0.732
_exptl_absorpt_correction_type multi-scan
_exptl_crystal_colour Blue
_exptl_crystal_density_diffrn 1.481
_exptl_crystal_density_method 'not measured'
_exptl_crystal_description triclinic
_exptl_crystal_F_000 556
_exptl_crystal_size_max 0.30
_exptl_crystal_size_mid 0.27
_exptl_crystal_size_min 0.23
_refine_diff_density_max 0.678
_refine_diff_density_min -0.696
_refine_diff_density_rms 0.082
_refine_ls_extinction_method none
_refine_ls_goodness_of_fit_ref 0.968
_refine_ls_hydrogen_treatment mixed
_refine_ls_matrix_type full
_refine_ls_number_parameters 271
_refine_ls_number_reflns 6511
_refine_ls_number_restraints 0
_refine_ls_restrained_S_all 0.968
_refine_ls_R_factor_all 0.0646
_refine_ls_R_factor_gt 0.0445
_refine_ls_shift/su_max 0.00
_refine_ls_shift/su_mean 0.00
_refine_ls_structure_factor_coef Fsqd
_refine_ls_weighting_details 'calc w=1/[\s^2^(Fo^2^)+(0.0628P)^2^+1.2252P] where P=(Fo^2^+2Fc^2^)/3'
_refine_ls_weighting_scheme calc
_refine_ls_wR_factor_gt 0.1118
_refine_ls_wR_factor_ref 0.1299
_reflns_number_gt 4196
_reflns_number_total 6511
_reflns_threshold_expression >2sigma(I)
_cod_data_source_file c6ra15186h2.cif
_cod_data_source_block agpe
_cod_depositor_comments
;
 Updated bibliographic information.

 Antanas Vaitkus,
 2021-04-22
;
_cod_database_code 7226579

loop_
_symmetry_equiv_pos_as_xyz
'x, y, z'
'-x, -y, -z'

loop_
_atom_site_label
_atom_site_type_symbol
_atom_site_fract_x
_atom_site_fract_y
_atom_site_fract_z
_atom_site_U_iso_or_equiv
_atom_site_adp_type
_atom_site_occupancy
_atom_site_symmetry_multiplicity
_atom_site_calc_flag
_atom_site_refinement_flags
Ag1 Ag 0.96383(3) 0.46570(3) 0.14686(3) 0.05706(13) Uani 1 1 d .
P1 P 0.78113(9) 0.48283(9) 0.29732(8) 0.0404(2) Uani 1 1 d .
S1 S 1.04970(9) 0.66842(10) 0.03715(10) 0.0518(2) Uani 1 1 d .
S2 S 1.14535(11) 0.26190(11) 0.15173(10) 0.0595(3) Uani 1 1 d .
C20 C 0.7860(4) 0.3396(3) 0.4171(3) 0.0423(8) Uani 1 1 d .
C8 C 0.6256(4) 0.5064(4) 0.2315(3) 0.0439(8) Uani 1 1 d .
C14 C 0.7558(4) 0.6114(3) 0.3852(3) 0.0425(8) Uani 1 1 d .
C25 C 0.8343(4) 0.2204(4) 0.3851(4) 0.0547(10) Uani 1 1 d .
H25 H 0.8600 0.2152 0.3041 0.066 Uiso 1 1 calc R
C15 C 0.6346(4) 0.6817(4) 0.4125(4) 0.0522(9) Uani 1 1 d .
H15 H 0.5614 0.6676 0.3818 0.063 Uiso 1 1 calc R
N1 N 0.8597(5) 0.8754(5) 0.0167(4) 0.0843(15) Uani 1 1 d .
C21 C 0.7503(5) 0.3444(4) 0.5382(4) 0.0665(12) Uani 1 1 d .
H21 H 0.7186 0.4236 0.5613 0.080 Uiso 1 1 calc R
C9 C 0.6057(5) 0.5975(4) 0.1245(4) 0.0632(11) Uani 1 1 d .
H9 H 0.6720 0.6397 0.0880 0.076 Uiso 1 1 calc R
C13 C 0.5282(4) 0.4423(5) 0.2825(4) 0.0611(11) Uani 1 1 d .
H13 H 0.5414 0.3802 0.3533 0.073 Uiso 1 1 calc R
C1 C 0.9136(4) 0.7705(4) -0.0279(3) 0.0502(9) Uani 1 1 d .
C18 C 0.8487(6) 0.7272(5) 0.5051(5) 0.0796(16) Uani 1 1 d .
H18 H 0.9208 0.7418 0.5373 0.096 Uiso 1 1 calc R
C17 C 0.7281(7) 0.7935(5) 0.5313(5) 0.0806(17) Uani 1 1 d .
H17 H 0.7182 0.8538 0.5816 0.097 Uiso 1 1 calc R
C23 C 0.8077(6) 0.1158(5) 0.5924(4) 0.0761(15) Uani 1 1 d .
H23 H 0.8146 0.0407 0.6510 0.091 Uiso 1 1 calc R
C19 C 0.8641(5) 0.6369(4) 0.4297(4) 0.0620(11) Uani 1 1 d .
H19 H 0.9470 0.5935 0.4090 0.074 Uiso 1 1 calc R
C16 C 0.6212(5) 0.7736(4) 0.4858(4) 0.0684(13) Uani 1 1 d .
H16 H 0.5394 0.8213 0.5034 0.082 Uiso 1 1 calc R
C24 C 0.8443(5) 0.1097(4) 0.4730(4) 0.0701(13) Uani 1 1 d .
H24 H 0.8763 0.0301 0.4507 0.084 Uiso 1 1 calc R
C11 C 0.3898(6) 0.5615(7) 0.1260(6) 0.095(2) Uani 1 1 d .
H11 H 0.3096 0.5814 0.0915 0.114 Uiso 1 1 calc R
C10 C 0.4872(7) 0.6248(6) 0.0729(5) 0.0862(18) Uani 1 1 d .
H10 H 0.4731 0.6864 0.0019 0.103 Uiso 1 1 calc R
C4 C 0.6894(7) 1.0573(6) 0.1440(6) 0.100(2) Uani 1 1 d .
H4 H 0.7181 1.1399 0.1248 0.120 Uiso 1 1 calc R
C12 C 0.4102(5) 0.4698(7) 0.2287(6) 0.0862(18) Uani 1 1 d .
H12 H 0.3448 0.4255 0.2629 0.103 Uiso 1 1 calc R
C3 C 0.6625(7) 1.0242(7) 0.0255(7) 0.133(3) Uani 1 1 d .
H3A H 0.6025 0.9654 0.0454 0.159 Uiso 1 1 calc R
H3B H 0.6168 1.1026 -0.0233 0.159 Uiso 1 1 calc R
C22 C 0.7609(7) 0.2332(5) 0.6253(4) 0.0865(17) Uani 1 1 d .
H22 H 0.7362 0.2377 0.7066 0.104 Uiso 1 1 calc R
C7 C 0.8978(7) 0.9075(8) 0.1286(6) 0.129(3) Uani 1 1 d .
H7A H 0.9480 0.8302 0.1751 0.155 Uiso 1 1 calc R
H7B H 0.9543 0.9694 0.1046 0.155 Uiso 1 1 calc R
C6 C 0.8014(8) 0.9544(8) 0.1994(6) 0.132(3) Uani 1 1 d .
H6A H 0.8377 0.9896 0.2579 0.158 Uiso 1 1 calc R
H6B H 0.7644 0.8828 0.2451 0.158 Uiso 1 1 calc R
C2 C 0.7557(8) 0.9751(8) -0.0422(6) 0.159(4) Uani 1 1 d .
H2A H 0.7952 1.0443 -0.0894 0.191 Uiso 1 1 calc R
H2B H 0.7190 0.9385 -0.0995 0.191 Uiso 1 1 calc R
C5 C 0.5731(9) 1.0701(8) 0.2316(8) 0.135(3) Uani 1 1 d .
H5A H 0.5956 1.0929 0.3039 0.203 Uiso 1 1 calc R
H5B H 0.5442 0.9897 0.2528 0.203 Uiso 1 1 calc R
H5C H 0.5046 1.1360 0.1946 0.203 Uiso 1 1 calc R

loop_
_atom_site_aniso_label
_atom_site_aniso_U_11
_atom_site_aniso_U_22
_atom_site_aniso_U_33
_atom_site_aniso_U_23
_atom_site_aniso_U_13
_atom_site_aniso_U_12
Ag1 0.0511(2) 0.0570(2) 0.0532(2) -0.00524(15) 0.00963(14) -0.00029(15)
P1 0.0393(5) 0.0375(5) 0.0398(5) -0.0023(4) 0.0038(4) -0.0052(4)
S1 0.0364(5) 0.0531(6) 0.0604(6) -0.0002(5) -0.0061(4) -0.0052(4)
S2 0.0574(6) 0.0612(7) 0.0543(6) -0.0148(5) -0.0142(5) 0.0095(5)
C20 0.0424(18) 0.0382(18) 0.0433(19) -0.0037(15) -0.0017(15) -0.0057(15)
C8 0.046(2) 0.0420(19) 0.0412(19) -0.0125(15) -0.0039(16) 0.0006(16)
C14 0.050(2) 0.0352(18) 0.0405(18) 0.0012(14) -0.0045(16) -0.0119(16)
C25 0.072(3) 0.043(2) 0.050(2) -0.0076(17) -0.009(2) -0.010(2)
C15 0.054(2) 0.047(2) 0.058(2) -0.0144(18) 0.0095(19) -0.0157(19)
N1 0.092(3) 0.093(3) 0.054(2) -0.032(2) -0.030(2) 0.041(3)
C21 0.095(4) 0.044(2) 0.049(2) -0.0010(18) 0.012(2) -0.004(2)
C9 0.081(3) 0.051(2) 0.055(2) -0.009(2) -0.017(2) -0.004(2)
C13 0.049(2) 0.079(3) 0.057(2) -0.015(2) 0.0001(19) -0.017(2)
C1 0.046(2) 0.053(2) 0.043(2) -0.0008(17) 0.0006(16) 0.0003(18)
C18 0.105(4) 0.071(3) 0.075(3) -0.003(3) -0.039(3) -0.040(3)
C17 0.132(5) 0.062(3) 0.060(3) -0.019(2) 0.004(3) -0.042(4)
C23 0.115(4) 0.048(3) 0.058(3) 0.008(2) -0.011(3) -0.016(3)
C19 0.061(3) 0.050(2) 0.074(3) 0.003(2) -0.023(2) -0.014(2)
C16 0.085(3) 0.053(3) 0.070(3) -0.022(2) 0.021(3) -0.022(3)
C24 0.102(4) 0.038(2) 0.070(3) -0.009(2) -0.016(3) -0.012(2)
C11 0.062(3) 0.126(6) 0.100(5) -0.060(4) -0.033(3) 0.021(3)
C10 0.107(5) 0.071(3) 0.075(3) -0.021(3) -0.045(3) 0.022(3)
C4 0.123(5) 0.088(4) 0.080(4) -0.039(3) -0.027(4) 0.031(4)
C12 0.048(3) 0.132(5) 0.088(4) -0.046(4) -0.005(3) -0.015(3)
C3 0.132(6) 0.124(6) 0.133(6) -0.074(5) -0.074(5) 0.075(5)
C22 0.134(5) 0.064(3) 0.047(3) 0.004(2) 0.014(3) -0.011(3)
C7 0.120(5) 0.173(7) 0.084(4) -0.073(5) -0.051(4) 0.060(5)
C6 0.160(7) 0.133(6) 0.091(4) -0.067(4) -0.064(5) 0.065(5)
C2 0.184(8) 0.161(7) 0.098(5) -0.073(5) -0.084(5) 0.121(7)
C5 0.145(7) 0.114(6) 0.121(6) -0.015(5) -0.004(6) 0.019(5)

loop_
_atom_type_symbol
_atom_type_description
_atom_type_scat_dispersion_real
_atom_type_scat_dispersion_imag
_atom_type_scat_source
C C 0.0033 0.0016 'International Tables Vol C Tables 4.2.6.8 and 6.1.1.4'
H H 0.0000 0.0000 'International Tables Vol C Tables 4.2.6.8 and 6.1.1.4'
N N 0.0061 0.0033 'International Tables Vol C Tables 4.2.6.8 and 6.1.1.4'
P P 0.1023 0.0942 'International Tables Vol C Tables 4.2.6.8 and 6.1.1.4'
S S 0.1246 0.1234 'International Tables Vol C Tables 4.2.6.8 and 6.1.1.4'
Ag Ag -0.8971 1.1015 'International Tables Vol C Tables 4.2.6.8 and 6.1.1.4'

loop_
_geom_angle_atom_site_label_1
_geom_angle_atom_site_label_2
_geom_angle_atom_site_label_3
_geom_angle
_geom_angle_site_symmetry_1
_geom_angle_site_symmetry_3
P1 Ag1 S1 120.35(3) . .
P1 Ag1 S2 123.33(4) . .
S1 Ag1 S2 110.74(4) . .
P1 Ag1 S1 117.07(3) . 2_765
S1 Ag1 S1 105.02(3) . 2_765
S2 Ag1 S1 67.14(3) . 2_765
P1 Ag1 Ag1 141.85(3) . 2_765
S1 Ag1 Ag1 55.36(3) . 2_765
S2 Ag1 Ag1 87.05(3) . 2_765
S1 Ag1 Ag1 49.66(2) 2_765 2_765
C8 P1 C14 102.98(17) . .
C8 P1 C20 104.86(17) . .
C14 P1 C20 102.20(16) . .
C8 P1 Ag1 112.84(12) . .
C14 P1 Ag1 118.71(12) . .
C20 P1 Ag1 113.67(12) . .
C1 S1 Ag1 103.83(14) . .
C1 S1 Ag1 83.09(14) . 2_765
Ag1 S1 Ag1 74.98(3) . 2_765
C1 S2 Ag1 90.09(14) 2_765 .
C21 C20 C25 118.5(4) . .
C21 C20 P1 123.5(3) . .
C25 C20 P1 118.0(3) . .
C13 C8 C9 119.5(4) . .
C13 C8 P1 123.9(3) . .
C9 C8 P1 116.6(3) . .
C15 C14 C19 118.6(4) . .
C15 C14 P1 123.3(3) . .
C19 C14 P1 118.1(3) . .
C24 C25 C20 120.2(4) . .
C14 C15 C16 120.4(4) . .
C1 N1 C2 122.9(4) . .
C1 N1 C7 124.8(4) . .
C2 N1 C7 112.2(4) . .
C20 C21 C22 120.8(4) . .
C10 C9 C8 119.6(5) . .
C8 C13 C12 120.1(5) . .
N1 C1 S2 120.8(3) . 2_765
N1 C1 S1 119.5(3) . .
S2 C1 S1 119.7(2) 2_765 .
C19 C18 C17 119.6(5) . .
C16 C17 C18 121.3(5) . .
C24 C23 C22 119.7(4) . .
C18 C19 C14 120.2(5) . .
C17 C16 C15 119.8(5) . .
C23 C24 C25 120.7(4) . .
C12 C11 C10 120.2(5) . .
C9 C10 C11 120.3(5) . .
C5 C4 C3 113.3(7) . .
C5 C4 C6 111.4(6) . .
C3 C4 C6 107.8(5) . .
C11 C12 C13 120.2(6) . .
C2 C3 C4 120.2(6) . .
C23 C22 C21 120.1(5) . .
C6 C7 N1 115.1(6) . .
C7 C6 C4 119.7(6) . .
C3 C2 N1 118.0(6) . .

loop_
_geom_bond_atom_site_label_1
_geom_bond_atom_site_label_2
_geom_bond_distance
_geom_bond_site_symmetry_2
Ag1 P1 2.4275(9) .
Ag1 S1 2.5821(11) .
Ag1 S2 2.5870(12) .
Ag1 S1 2.7872(12) 2_765
Ag1 Ag1 3.2720(6) 2_765
P1 C8 1.814(4) .
P1 C14 1.825(4) .
P1 C20 1.827(4) .
S1 C1 1.736(4) .
S1 Ag1 2.7872(12) 2_765
S2 C1 1.706(4) 2_765
C20 C21 1.379(5) .
C20 C25 1.388(5) .
C8 C13 1.373(6) .
C8 C9 1.391(6) .
C14 C15 1.378(6) .
C14 C19 1.392(6) .
C25 C24 1.379(6) .
C15 C16 1.392(6) .
N1 C1 1.327(6) .
N1 C2 1.467(7) .
N1 C7 1.482(7) .
C21 C22 1.378(6) .
C9 C10 1.380(7) .
C13 C12 1.386(7) .
C1 S2 1.706(4) 2_765
C18 C19 1.393(7) .
C18 C17 1.355(8) .
C17 C16 1.357(8) .
C23 C24 1.365(7) .
C23 C22 1.372(7) .
C11 C12 1.360(9) .
C11 C10 1.374(9) .
C4 C5 1.490(10) .
C4 C3 1.514(8) .
C4 C6 1.524(8) .
C3 C2 1.270(10) .
C7 C6 1.303(9) .
